data_1548167
loop_
_publ_author_name
'Sheng-Qun Su'
'Takashi Kamachi'
'Zi-Shuo Yao'
'You-Gui Huang'
'Yoshihito Shiota'
'Kazunari Yoshizawa'
'Nobuaki Azuma'
'Yuji Miyazaki'
'Motohiro Nakano'
'Goro Maruta'
'Sadamu Takeda'
'Soonchul Kang'
'Shinji Kanegawa'
'Osamu Sato'

_publ_section_title
;
 Assembling an alkyl rotor to access abrupt and reversible crystalline
 deformation of a cobalt(II) complex
;
_journal_name_full 'Nature Communications'
_journal_page_first 8810
_journal_paper_doi 10.1038/ncomms9810
_journal_volume 6
_journal_year 2015
_chemical_formula_moiety 'C16 H17 Co N7 O8'
_chemical_formula_sum 'C16 H17 Co N7 O8'
_chemical_formula_weight 494.30
_space_group_IT_number 14
_symmetry_cell_setting monoclinic
_symmetry_space_group_name_Hall '-P 2ybc'
_symmetry_space_group_name_H-M 'P 1 21/c 1'
_atom_sites_solution_hydrogens geom
_atom_sites_solution_primary direct
_atom_sites_solution_secondary difmap
_cell_angle_alpha 90.00
_cell_angle_beta 100.762(3)
_cell_angle_gamma 90.00
_cell_formula_units_Z 4
_cell_length_a 9.865(2)
_cell_length_b 25.934(6)
_cell_length_c 8.172(2)
_cell_measurement_reflns_used 4578
_cell_measurement_temperature 273(2)
_cell_measurement_theta_max 27.49
_cell_measurement_theta_min 3.08
_cell_volume 2053.9(8)
_computing_structure_refinement 'SHELXL-97 (Sheldrick, 1997)'
_computing_structure_solution 'SHELXS-97 (Sheldrick, 1990)'
_diffrn_ambient_temperature 273(2)
_diffrn_measured_fraction_theta_full 0.971
_diffrn_measured_fraction_theta_max 0.971
_diffrn_measurement_device_type Molybdenum
_diffrn_measurement_method dtprofit.ref
_diffrn_radiation_monochromator graphite
_diffrn_radiation_source 'fine-focus sealed tube'
_diffrn_radiation_type MoK\a
_diffrn_radiation_wavelength 0.71075
_diffrn_reflns_av_R_equivalents 0.0346
_diffrn_reflns_av_sigmaI/netI 0.0386
_diffrn_reflns_limit_h_max 12
_diffrn_reflns_limit_h_min -11
_diffrn_reflns_limit_k_max 33
_diffrn_reflns_limit_k_min -33
_diffrn_reflns_limit_l_max 9
_diffrn_reflns_limit_l_min -10
_diffrn_reflns_number 15006
_diffrn_reflns_theta_full 27.49
_diffrn_reflns_theta_max 27.49
_diffrn_reflns_theta_min 3.08
_exptl_absorpt_coefficient_mu 0.896
_exptl_absorpt_correction_T_max 0.9157
_exptl_absorpt_correction_T_min 0.7748
_exptl_absorpt_correction_type multi-scan
_exptl_crystal_colour purple
_exptl_crystal_density_diffrn 1.599
_exptl_crystal_density_method 'not measured'
_exptl_crystal_description prism
_exptl_crystal_F_000 1012
_exptl_crystal_size_max 0.30
_exptl_crystal_size_mid 0.25
_exptl_crystal_size_min 0.10
_refine_diff_density_max 0.256
_refine_diff_density_min -0.327
_refine_diff_density_rms 0.047
_refine_ls_extinction_method none
_refine_ls_goodness_of_fit_ref 0.970
_refine_ls_hydrogen_treatment mixed
_refine_ls_matrix_type full
_refine_ls_number_parameters 308
_refine_ls_number_reflns 4578
_refine_ls_number_restraints 0
_refine_ls_restrained_S_all 0.970
_refine_ls_R_factor_all 0.0428
_refine_ls_R_factor_gt 0.0323
_refine_ls_shift/su_max 0.001
_refine_ls_shift/su_mean 0.000
_refine_ls_structure_factor_coef Fsqd
_refine_ls_weighting_details 'calc w=1/[\s^2^(Fo^2^)+(0.0540P)^2^+0.0000P] where P=(Fo^2^+2Fc^2^)/3'
_refine_ls_weighting_scheme calc
_refine_ls_wR_factor_gt 0.0847
_refine_ls_wR_factor_ref 0.0888
_reflns_number_gt 3515
_reflns_number_total 4578
_reflns_threshold_expression >2sigma(I)
_cod_data_source_file 10.cif
_cod_data_source_block 10
_cod_depositor_comments
;
The following automatic conversions were performed:

'_symmetry_cell_setting' value 'Monoclinic' changed to 'monoclinic'
according to the built-in table from CIF Core dictionary named
'cif_core.dic' version 2.4.1 from 2010-06-29.

Automatic conversion script
Id: cif_fix_values 5376 2017-05-30 11:51:03Z andrius 
;
_cod_original_cell_volume 2053.8(9)
_cod_original_sg_symbol_H-M P21/c
_cod_database_code 1548167

loop_
_symmetry_equiv_pos_as_xyz
'x, y, z'
'-x, y+1/2, -z+1/2'
'-x, -y, -z'
'x, -y-1/2, z-1/2'

loop_
_atom_site_label
_atom_site_type_symbol
_atom_site_fract_x
_atom_site_fract_y
_atom_site_fract_z
_atom_site_U_iso_or_equiv
_atom_site_adp_type
_atom_site_occupancy
_atom_site_symmetry_multiplicity
_atom_site_calc_flag
_atom_site_refinement_flags
_atom_site_disorder_assembly
_atom_site_disorder_group
Co1 Co 0.44142(2) 0.375150(9) 0.79983(3) 0.03200(9) Uani 1 1 d . . .
C1 C 0.5933(2) 0.47824(7) 0.6966(2) 0.0451(5) Uani 1 1 d . . .
H1A H 0.5359 0.5029 0.7304 0.054 Uiso 1 1 calc R . .
C2 C 0.7087(2) 0.48970(7) 0.6262(2) 0.0471(5) Uani 1 1 d . . .
H2A H 0.7408 0.5222 0.6043 0.057 Uiso 1 1 calc R . .
C3 C 0.7637(2) 0.44360(7) 0.5964(2) 0.0402(4) Uani 1 1 d . . .
H3A H 0.8421 0.4383 0.5507 0.048 Uiso 1 1 calc R . .
C4 C 0.69316(17) 0.35278(6) 0.6467(2) 0.0287(3) Uani 1 1 d . . .
C5 C 0.79808(17) 0.32550(7) 0.5946(2) 0.0334(4) Uani 1 1 d . . .
H5A H 0.8675 0.3422 0.5521 0.040 Uiso 1 1 calc R . .
C6 C 0.79504(17) 0.27227(7) 0.6086(2) 0.0320(4) Uani 1 1 d . . .
C7 C 0.91010(19) 0.24165(7) 0.5569(2) 0.0390(4) Uani 1 1 d . . .
C8 C 0.68889(17) 0.24768(6) 0.6686(2) 0.0307(4) Uani 1 1 d . . .
H8A H 0.6857 0.2120 0.6774 0.037 Uiso 1 1 calc R . .
C9 C 0.58866(16) 0.27863(6) 0.71435(19) 0.0270(3) Uani 1 1 d . . .
C10 C 0.43848(19) 0.21099(7) 0.8087(2) 0.0365(4) Uani 1 1 d . . .
H10A H 0.4889 0.1812 0.7985 0.044 Uiso 1 1 calc R . .
C11 C 0.3155(2) 0.21380(7) 0.8607(2) 0.0417(4) Uani 1 1 d . . .
H11A H 0.2649 0.1866 0.8929 0.050 Uiso 1 1 calc R . .
C12 C 0.28115(19) 0.26594(8) 0.8557(2) 0.0435(5) Uani 1 1 d . . .
H12A H 0.2015 0.2791 0.8854 0.052 Uiso 1 1 calc R . .
C13 C 1.0061(3) 0.15851(9) 0.5422(3) 0.0620(6) Uani 1 1 d . . .
H13A H 1.0947 0.1755 0.5735 0.074 Uiso 1 1 calc R A 1
H13B H 0.9905 0.1518 0.4234 0.074 Uiso 1 1 calc R A 1
C14 C 1.0072(5) 0.10764(17) 0.6373(7) 0.0520(15) Uani 0.575(8) 1 d P B 1
H14A H 1.0900 0.0883 0.6296 0.062 Uiso 0.575(8) 1 calc PR B 1
H14B H 1.0072 0.1145 0.7540 0.062 Uiso 0.575(8) 1 calc PR B 1
C15 C 0.8815(6) 0.0768(2) 0.5637(9) 0.0693(17) Uani 0.575(8) 1 d P B 1
H15A H 0.8846 0.0685 0.4487 0.083 Uiso 0.575(8) 1 calc PR B 1
H15B H 0.7994 0.0972 0.5651 0.083 Uiso 0.575(8) 1 calc PR B 1
C14' C 0.9383(8) 0.1023(2) 0.5272(10) 0.056(2) Uani 0.425(8) 1 d P B 2
H14C H 0.8479 0.1039 0.4561 0.067 Uiso 0.425(8) 1 calc PR B 2
H14D H 0.9953 0.0790 0.4762 0.067 Uiso 0.425(8) 1 calc PR B 2
C15' C 0.9253(11) 0.0829(3) 0.6890(11) 0.086(3) Uani 0.425(8) 1 d P B 2
H15C H 0.8598 0.1035 0.7356 0.104 Uiso 0.425(8) 1 calc PR B 2
H15D H 1.0137 0.0841 0.7644 0.104 Uiso 0.425(8) 1 calc PR B 2
C16 C 0.8732(4) 0.02565(11) 0.6635(4) 0.1100(12) Uani 1 1 d . . .
H16A H 0.7917 0.0069 0.6148 0.132 Uiso 1 1 calc R B 1
H16B H 0.8696 0.0338 0.7772 0.132 Uiso 1 1 calc R B 1
H16C H 0.9532 0.0049 0.6597 0.132 Uiso 1 1 calc R B 1
N1 N 0.57613(15) 0.42808(5) 0.70889(18) 0.0368(3) Uani 1 1 d . . .
N2 N 0.68270(14) 0.40653(5) 0.64613(17) 0.0312(3) Uani 1 1 d . . .
N3 N 0.59070(13) 0.32987(5) 0.70514(15) 0.0270(3) Uani 1 1 d . . .
N4 N 0.47366(14) 0.25993(5) 0.77451(17) 0.0293(3) Uani 1 1 d . . .
N5 N 0.37650(15) 0.29452(6) 0.80314(19) 0.0376(3) Uani 1 1 d . . .
N6 N 0.53010(18) 0.40181(6) 1.1125(2) 0.0455(4) Uani 1 1 d . . .
N7 N 0.19100(17) 0.39510(7) 0.6634(3) 0.0510(4) Uani 1 1 d . . .
O1 O 0.55317(15) 0.35957(5) 1.04240(16) 0.0464(3) Uani 1 1 d . . .
O2 O 0.5676(2) 0.40763(7) 1.26219(19) 0.0733(5) Uani 1 1 d . . .
O3 O 0.46516(19) 0.43456(6) 1.01871(19) 0.0706(5) Uani 1 1 d . . .
O4 O 0.22915(18) 0.38979(6) 0.8188(2) 0.0633(4) Uani 1 1 d . . .
O5 O 0.07105(17) 0.40281(8) 0.5985(3) 0.0960(7) Uani 1 1 d . . .
O6 O 0.28669(15) 0.39256(6) 0.57994(17) 0.0494(3) Uani 1 1 d . . .
O7 O 0.89670(15) 0.19188(5) 0.58119(19) 0.0530(4) Uani 1 1 d . B .
O8 O 1.00127(16) 0.26104(6) 0.4995(2) 0.0630(4) Uani 1 1 d . . .

loop_
_atom_site_aniso_label
_atom_site_aniso_U_11
_atom_site_aniso_U_22
_atom_site_aniso_U_33
_atom_site_aniso_U_23
_atom_site_aniso_U_13
_atom_site_aniso_U_12
Co1 0.03057(14) 0.02964(13) 0.03745(16) 0.00084(9) 0.01069(10) 0.00504(9)
C1 0.0515(12) 0.0277(9) 0.0571(12) -0.0011(8) 0.0130(10) 0.0051(8)
C2 0.0537(12) 0.0293(9) 0.0578(12) 0.0043(8) 0.0091(10) -0.0058(8)
C3 0.0409(10) 0.0345(9) 0.0469(11) 0.0057(8) 0.0130(8) -0.0082(8)
C4 0.0298(8) 0.0274(8) 0.0286(8) -0.0012(6) 0.0052(7) -0.0018(6)
C5 0.0297(9) 0.0340(9) 0.0391(10) -0.0009(7) 0.0132(7) -0.0035(7)
C6 0.0267(8) 0.0343(9) 0.0366(9) -0.0041(7) 0.0097(7) 0.0017(7)
C7 0.0314(9) 0.0387(10) 0.0485(11) -0.0057(8) 0.0114(8) 0.0036(7)
C8 0.0304(9) 0.0268(8) 0.0355(9) -0.0028(6) 0.0075(7) 0.0004(6)
C9 0.0262(8) 0.0279(8) 0.0273(8) -0.0011(6) 0.0063(7) -0.0025(6)
C10 0.0421(10) 0.0303(9) 0.0385(10) 0.0018(7) 0.0111(8) -0.0042(7)
C11 0.0422(11) 0.0440(10) 0.0414(10) 0.0035(8) 0.0140(8) -0.0120(8)
C12 0.0333(10) 0.0479(11) 0.0539(12) -0.0006(9) 0.0202(9) -0.0054(8)
C13 0.0571(14) 0.0435(12) 0.0941(18) -0.0067(11) 0.0364(13) 0.0142(10)
C14 0.054(3) 0.052(2) 0.048(3) -0.002(2) 0.004(2) 0.019(2)
C15 0.066(3) 0.046(3) 0.094(5) 0.001(3) 0.012(3) 0.003(2)
C14' 0.068(4) 0.040(3) 0.065(5) -0.004(3) 0.022(4) 0.013(3)
C15' 0.146(8) 0.055(4) 0.069(6) 0.005(4) 0.049(6) 0.027(5)
C16 0.152(3) 0.0483(17) 0.147(3) 0.0079(17) 0.072(3) 0.0061(18)
N1 0.0368(8) 0.0292(7) 0.0468(9) -0.0023(6) 0.0144(7) 0.0047(6)
N2 0.0311(7) 0.0264(7) 0.0371(8) 0.0007(6) 0.0092(6) -0.0001(6)
N3 0.0253(7) 0.0270(7) 0.0295(7) -0.0013(5) 0.0073(6) 0.0003(5)
N4 0.0284(7) 0.0281(7) 0.0328(7) -0.0003(5) 0.0092(6) -0.0017(6)
N5 0.0310(8) 0.0351(8) 0.0503(10) -0.0006(6) 0.0170(7) 0.0010(6)
N6 0.0591(11) 0.0367(9) 0.0412(9) -0.0020(7) 0.0105(8) 0.0005(8)
N7 0.0339(9) 0.0400(9) 0.0779(14) 0.0020(9) 0.0075(9) 0.0015(7)
O1 0.0632(9) 0.0335(7) 0.0428(8) -0.0022(6) 0.0111(7) 0.0098(6)
O2 0.1097(15) 0.0678(11) 0.0386(8) -0.0120(8) 0.0042(9) -0.0074(10)
O3 0.1091(15) 0.0486(9) 0.0573(10) 0.0098(7) 0.0238(9) 0.0346(9)
O4 0.0629(11) 0.0640(10) 0.0716(11) 0.0100(8) 0.0346(9) 0.0221(8)
O5 0.0321(9) 0.0873(14) 0.157(2) 0.0016(14) -0.0129(11) 0.0085(9)
O6 0.0463(8) 0.0484(8) 0.0534(9) 0.0076(6) 0.0090(7) 0.0038(6)
O7 0.0505(9) 0.0345(7) 0.0830(11) -0.0039(7) 0.0360(8) 0.0079(6)
O8 0.0463(9) 0.0490(9) 0.1054(12) 0.0029(8) 0.0446(9) 0.0049(7)

loop_
_atom_type_symbol
_atom_type_description
_atom_type_scat_dispersion_real
_atom_type_scat_dispersion_imag
_atom_type_scat_source
C C 0.0033 0.0016 'International Tables Vol C Tables 4.2.6.8 and 6.1.1.4'
H H 0.0000 0.0000 'International Tables Vol C Tables 4.2.6.8 and 6.1.1.4'
N N 0.0061 0.0033 'International Tables Vol C Tables 4.2.6.8 and 6.1.1.4'
O O 0.0106 0.0060 'International Tables Vol C Tables 4.2.6.8 and 6.1.1.4'
Co Co 0.3494 0.9721 'International Tables Vol C Tables 4.2.6.8 and 6.1.1.4'

loop_
_geom_angle_atom_site_label_1
_geom_angle_atom_site_label_2
_geom_angle_atom_site_label_3
_geom_angle
_geom_angle_site_symmetry_1
_geom_angle_site_symmetry_3
O1 Co1 N1 101.48(6) . .
O1 Co1 N3 87.74(5) . .
N1 Co1 N3 73.26(5) . .
O1 Co1 O4 107.93(6) . .
N1 Co1 O4 125.83(6) . .
N3 Co1 O4 149.79(6) . .
O1 Co1 O6 166.84(5) . .
N1 Co1 O6 88.02(6) . .
N3 Co1 O6 103.85(5) . .
O4 Co1 O6 58.91(6) . .
O1 Co1 N5 84.75(6) . .
N1 Co1 N5 145.08(5) . .
N3 Co1 N5 72.70(5) . .
O4 Co1 N5 82.95(6) . .
O6 Co1 N5 92.67(6) . .
O1 Co1 O3 56.64(5) . .
N1 Co1 O3 82.12(6) . .
N3 Co1 O3 131.38(6) . .
O4 Co1 O3 77.85(7) . .
O6 Co1 O3 116.69(6) . .
N5 Co1 O3 127.42(6) . .
N1 C1 C2 111.51(17) . .
N1 C1 H1A 124.2 . .
C2 C1 H1A 124.2 . .
C3 C2 C1 105.69(17) . .
C3 C2 H2A 127.2 . .
C1 C2 H2A 127.2 . .
C2 C3 N2 107.05(17) . .
C2 C3 H3A 126.5 . .
N2 C3 H3A 126.5 . .
N3 C4 C5 122.80(15) . .
N3 C4 N2 112.61(14) . .
C5 C4 N2 124.58(15) . .
C4 C5 C6 117.04(15) . .
C4 C5 H5A 121.5 . .
C6 C5 H5A 121.5 . .
C5 C6 C8 120.99(15) . .
C5 C6 C7 118.16(15) . .
C8 C6 C7 120.85(16) . .
O8 C7 O7 125.00(17) . .
O8 C7 C6 123.17(17) . .
O7 C7 C6 111.82(15) . .
C9 C8 C6 117.00(15) . .
C9 C8 H8A 121.5 . .
C6 C8 H8A 121.5 . .
N3 C9 C8 123.14(14) . .
N3 C9 N4 112.72(13) . .
C8 C9 N4 124.13(15) . .
N4 C10 C11 106.93(16) . .
N4 C10 H10A 126.5 . .
C11 C10 H10A 126.5 . .
C10 C11 C12 105.61(16) . .
C10 C11 H11A 127.2 . .
C12 C11 H11A 127.2 . .
N5 C12 C11 111.58(17) . .
N5 C12 H12A 124.2 . .
C11 C12 H12A 124.2 . .
O7 C13 C14 109.6(2) . .
O7 C13 C14' 103.9(3) . .
C14 C13 C14' 38.4(2) . .
O7 C13 H13A 109.8 . .
C14 C13 H13A 109.8 . .
C14' C13 H13A 141.2 . .
O7 C13 H13B 109.8 . .
C14 C13 H13B 109.8 . .
C14' C13 H13B 76.9 . .
H13A C13 H13B 108.2 . .
C15 C14 C13 109.2(5) . .
C15 C14 H14A 109.8 . .
C13 C14 H14A 109.8 . .
C15 C14 H14B 109.8 . .
C13 C14 H14B 109.8 . .
H14A C14 H14B 108.3 . .
C14 C15 C16 111.2(5) . .
C14 C15 H15A 109.4 . .
C16 C15 H15A 109.4 . .
C14 C15 H15B 109.4 . .
C16 C15 H15B 109.4 . .
H15A C15 H15B 108.0 . .
C15' C14' C13 110.8(7) . .
C15' C14' H14C 109.5 . .
C13 C14' H14C 109.5 . .
C15' C14' H14D 109.5 . .
C13 C14' H14D 109.5 . .
H14C C14' H14D 108.1 . .
C14' C15' C16 106.9(7) . .
C14' C15' H15C 110.3 . .
C16 C15' H15C 110.3 . .
C14' C15' H15D 110.3 . .
C16 C15' H15D 110.3 . .
H15C C15' H15D 108.6 . .
C15 C16 C15' 38.9(3) . .
C15 C16 H16A 109.5 . .
C15' C16 H16A 139.5 . .
C15 C16 H16B 109.5 . .
C15' C16 H16B 74.6 . .
H16A C16 H16B 109.5 . .
C15 C16 H16C 109.5 . .
C15' C16 H16C 106.4 . .
H16A C16 H16C 109.5 . .
H16B C16 H16C 109.5 . .
C1 N1 N2 104.79(15) . .
C1 N1 Co1 139.21(13) . .
N2 N1 Co1 115.97(10) . .
C3 N2 N1 110.96(14) . .
C3 N2 C4 131.22(15) . .
N1 N2 C4 117.80(13) . .
C9 N3 C4 119.00(13) . .
C9 N3 Co1 120.60(10) . .
C4 N3 Co1 120.24(11) . .
C10 N4 N5 111.37(14) . .
C10 N4 C9 130.45(14) . .
N5 N4 C9 118.18(13) . .
C12 N5 N4 104.52(15) . .
C12 N5 Co1 139.69(13) . .
N4 N5 Co1 114.17(10) . .
O2 N6 O3 124.08(18) . .
O2 N6 O1 120.69(17) . .
O3 N6 O1 115.20(16) . .
O5 N7 O4 122.6(2) . .
O5 N7 O6 122.3(2) . .
O4 N7 O6 115.10(16) . .
N6 O1 Co1 98.68(11) . .
N6 O3 Co1 89.29(11) . .
N7 O4 Co1 93.31(11) . .
N7 O6 Co1 92.55(11) . .
C7 O7 C13 116.61(16) . .

loop_
_geom_bond_atom_site_label_1
_geom_bond_atom_site_label_2
_geom_bond_distance
_geom_bond_site_symmetry_2
Co1 O1 2.1193(14) .
Co1 N1 2.1382(15) .
Co1 N3 2.1383(13) .
Co1 O4 2.1620(16) .
Co1 O6 2.1768(15) .
Co1 N5 2.1886(16) .
Co1 O3 2.3391(17) .
C1 N1 1.318(2) .
C1 C2 1.400(3) .
C1 H1A 0.9300 .
C2 C3 1.354(3) .
C2 H2A 0.9300 .
C3 N2 1.360(2) .
C3 H3A 0.9300 .
C4 N3 1.335(2) .
C4 C5 1.385(2) .
C4 N2 1.398(2) .
C5 C6 1.386(2) .
C5 H5A 0.9300 .
C6 C8 1.391(2) .
C6 C7 1.509(2) .
C7 O8 1.200(2) .
C7 O7 1.316(2) .
C8 C9 1.378(2) .
C8 H8A 0.9300 .
C9 N3 1.331(2) .
C9 N4 1.4044(19) .
C10 N4 1.359(2) .
C10 C11 1.360(3) .
C10 H10A 0.9300 .
C11 C12 1.393(3) .
C11 H11A 0.9300 .
C12 N5 1.330(2) .
C12 H12A 0.9300 .
C13 O7 1.464(2) .
C13 C14 1.530(5) .
C13 C14' 1.598(7) .
C13 H13A 0.9700 .
C13 H13B 0.9700 .
C14 C15 1.504(9) .
C14 H14A 0.9700 .
C14 H14B 0.9700 .
C15 C16 1.566(6) .
C15 H15A 0.9700 .
C15 H15B 0.9700 .
C14' C15' 1.443(13) .
C14' H14C 0.9700 .
C14' H14D 0.9700 .
C15' C16 1.573(9) .
C15' H15C 0.9700 .
C15' H15D 0.9700 .
C16 H16A 0.9600 .
C16 H16B 0.9600 .
C16 H16C 0.9600 .
N1 N2 1.3718(19) .
N4 N5 1.3645(19) .
N6 O2 1.219(2) .
N6 O3 1.239(2) .
N6 O1 1.276(2) .
N7 O5 1.220(2) .
N7 O4 1.263(2) .
N7 O6 1.265(2) .

loop_
_geom_torsion_atom_site_label_1
_geom_torsion_atom_site_label_2
_geom_torsion_atom_site_label_3
_geom_torsion_atom_site_label_4
_geom_torsion
_geom_torsion_site_symmetry_1
_geom_torsion_site_symmetry_2
_geom_torsion_site_symmetry_3
_geom_torsion_site_symmetry_4
N1 C1 C2 C3 -0.6(2) . . . .
C1 C2 C3 N2 0.6(2) . . . .
N3 C4 C5 C6 -1.3(3) . . . .
N2 C4 C5 C6 177.94(15) . . . .
C4 C5 C6 C8 1.6(2) . . . .
C4 C5 C6 C7 -178.46(15) . . . .
C5 C6 C7 O8 -2.5(3) . . . .
C8 C6 C7 O8 177.52(19) . . . .
C5 C6 C7 O7 178.12(16) . . . .
C8 C6 C7 O7 -1.9(2) . . . .
C5 C6 C8 C9 -0.6(3) . . . .
C7 C6 C8 C9 179.45(15) . . . .
C6 C8 C9 N3 -0.8(2) . . . .
C6 C8 C9 N4 178.90(15) . . . .
N4 C10 C11 C12 -0.1(2) . . . .
C10 C11 C12 N5 0.2(2) . . . .
O7 C13 C14 C15 70.7(5) . . . .
C14' C13 C14 C15 -17.2(4) . . . .
C13 C14 C15 C16 -176.7(3) . . . .
O7 C13 C14' C15' -72.4(7) . . . .
C14 C13 C14' C15' 31.6(5) . . . .
C13 C14' C15' C16 -174.0(4) . . . .
C14 C15 C16 C15' 31.6(5) . . . .
C14' C15' C16 C15 -19.1(5) . . . .
C2 C1 N1 N2 0.3(2) . . . .
C2 C1 N1 Co1 178.02(14) . . . .
O1 Co1 N1 C1 -95.1(2) . . . .
N3 Co1 N1 C1 -179.2(2) . . . .
O4 Co1 N1 C1 27.2(2) . . . .
O6 Co1 N1 C1 75.7(2) . . . .
N5 Co1 N1 C1 167.52(17) . . . .
O3 Co1 N1 C1 -41.6(2) . . . .
O1 Co1 N1 N2 82.42(12) . . . .
N3 Co1 N1 N2 -1.67(11) . . . .
O4 Co1 N1 N2 -155.29(11) . . . .
O6 Co1 N1 N2 -106.76(12) . . . .
N5 Co1 N1 N2 -14.93(17) . . . .
O3 Co1 N1 N2 135.94(12) . . . .
C2 C3 N2 N1 -0.4(2) . . . .
C2 C3 N2 C4 -178.66(17) . . . .
C1 N1 N2 C3 0.07(19) . . . .
Co1 N1 N2 C3 -178.28(11) . . . .
C1 N1 N2 C4 178.58(14) . . . .
Co1 N1 N2 C4 0.24(18) . . . .
N3 C4 N2 C3 -179.51(17) . . . .
C5 C4 N2 C3 1.2(3) . . . .
N3 C4 N2 N1 2.3(2) . . . .
C5 C4 N2 N1 -177.01(15) . . . .
C8 C9 N3 C4 1.0(2) . . . .
N4 C9 N3 C4 -178.68(13) . . . .
C8 C9 N3 Co1 -174.27(12) . . . .
N4 C9 N3 Co1 6.03(17) . . . .
C5 C4 N3 C9 0.1(2) . . . .
N2 C4 N3 C9 -179.28(13) . . . .
C5 C4 N3 Co1 175.39(12) . . . .
N2 C4 N3 Co1 -3.96(18) . . . .
O1 Co1 N3 C9 75.70(12) . . . .
N1 Co1 N3 C9 178.40(13) . . . .
O4 Co1 N3 C9 -47.30(18) . . . .
O6 Co1 N3 C9 -97.99(12) . . . .
N5 Co1 N3 C9 -9.51(11) . . . .
O3 Co1 N3 C9 115.51(12) . . . .
O1 Co1 N3 C4 -99.54(12) . . . .
N1 Co1 N3 C4 3.16(12) . . . .
O4 Co1 N3 C4 137.46(13) . . . .
O6 Co1 N3 C4 86.77(12) . . . .
N5 Co1 N3 C4 175.26(13) . . . .
O3 Co1 N3 C4 -59.72(14) . . . .
C11 C10 N4 N5 0.0(2) . . . .
C11 C10 N4 C9 -178.75(16) . . . .
N3 C9 N4 C10 -176.57(16) . . . .
C8 C9 N4 C10 3.7(3) . . . .
N3 C9 N4 N5 4.7(2) . . . .
C8 C9 N4 N5 -174.99(15) . . . .
C11 C12 N5 N4 -0.1(2) . . . .
C11 C12 N5 Co1 -163.72(15) . . . .
C10 N4 N5 C12 0.06(19) . . . .
C9 N4 N5 C12 179.02(14) . . . .
C10 N4 N5 Co1 168.50(11) . . . .
C9 N4 N5 Co1 -12.54(18) . . . .
O1 Co1 N5 C12 84.4(2) . . . .
N1 Co1 N5 C12 -173.02(18) . . . .
N3 Co1 N5 C12 173.7(2) . . . .
O4 Co1 N5 C12 -24.4(2) . . . .
O6 Co1 N5 C12 -82.6(2) . . . .
O3 Co1 N5 C12 44.4(2) . . . .
O1 Co1 N5 N4 -78.13(12) . . . .
N1 Co1 N5 N4 24.44(17) . . . .
N3 Co1 N5 N4 11.14(11) . . . .
O4 Co1 N5 N4 173.03(12) . . . .
O6 Co1 N5 N4 114.81(12) . . . .
O3 Co1 N5 N4 -118.17(11) . . . .
O2 N6 O1 Co1 173.73(17) . . . .
O3 N6 O1 Co1 -4.4(2) . . . .
N1 Co1 O1 N6 75.01(12) . . . .
N3 Co1 O1 N6 147.42(12) . . . .
O4 Co1 O1 N6 -58.91(13) . . . .
O6 Co1 O1 N6 -60.5(3) . . . .
N5 Co1 O1 N6 -139.75(12) . . . .
O3 Co1 O1 N6 2.53(11) . . . .
O2 N6 O3 Co1 -174.12(19) . . . .
O1 N6 O3 Co1 3.96(18) . . . .
O1 Co1 O3 N6 -2.58(12) . . . .
N1 Co1 O3 N6 -111.95(13) . . . .
N3 Co1 O3 N6 -52.57(15) . . . .
O4 Co1 O3 N6 118.68(14) . . . .
O6 Co1 O3 N6 164.29(12) . . . .
N5 Co1 O3 N6 47.51(15) . . . .
O5 N7 O4 Co1 177.39(19) . . . .
O6 N7 O4 Co1 -3.54(17) . . . .
O1 Co1 O4 N7 -177.39(11) . . . .
N1 Co1 O4 N7 63.15(14) . . . .
N3 Co1 O4 N7 -59.13(17) . . . .
O6 Co1 O4 N7 2.18(10) . . . .
N5 Co1 O4 N7 -95.26(12) . . . .
O3 Co1 O4 N7 133.97(12) . . . .
O5 N7 O6 Co1 -177.42(19) . . . .
O4 N7 O6 Co1 3.52(17) . . . .
O1 Co1 O6 N7 -0.4(3) . . . .
N1 Co1 O6 N7 -136.99(11) . . . .
N3 Co1 O6 N7 150.79(11) . . . .
O4 Co1 O6 N7 -2.17(10) . . . .
N5 Co1 O6 N7 77.95(11) . . . .
O3 Co1 O6 N7 -56.83(12) . . . .
O8 C7 O7 C13 3.2(3) . . . .
C6 C7 O7 C13 -177.38(17) . . . .
C14 C13 O7 C7 157.9(3) . . . .
C14' C13 O7 C7 -162.3(3) . . . .
